data_4340767
loop_
_publ_author_name
'Lin, Jian'
'Diefenbach, Kariem'
'Kikugawa, Naoki'
'Baumbach, Ryan E.'
'Albrecht-Schmitt, Thomas E'

_publ_section_title
;
 Dimensional and coordination number reductions in a large family of
 lanthanide tellurite sulfates.
;
_journal_issue 16
_journal_name_full 'Inorganic chemistry'
_journal_page_first 8555
_journal_page_last 8564
_journal_paper_doi 10.1021/ic501163x
_journal_volume 53
_journal_year 2014
_chemical_formula_moiety Er2(Te4O10)(SO4)
_chemical_formula_sum 'Er2 O14 S Te4'
_chemical_formula_weight 1100.98
_chemical_melting_point ?
_chemical_name_common 'Erbium tellurite sulfate'
_chemical_name_systematic
; 
 ? 
;
_space_group_IT_number 2
_symmetry_cell_setting triclinic
_symmetry_space_group_name_Hall '-P 1'
_symmetry_space_group_name_H-M 'P -1'
_atom_sites_solution_hydrogens none
_atom_sites_solution_primary direct
_atom_sites_solution_secondary difmap
_audit_creation_method SHELXL-97
_cell_angle_alpha 89.901(5)
_cell_angle_beta 72.535(4)
_cell_angle_gamma 88.596(5)
_cell_formula_units_Z 2
_cell_length_a 6.7819(17)
_cell_length_b 9.259(2)
_cell_length_c 9.838(3)
_cell_measurement_reflns_used 2749
_cell_measurement_temperature 100(2)
_cell_measurement_theta_max 27.66
_cell_measurement_theta_min 3.08
_cell_volume 589.1(3)
_computing_cell_refinement 'smart saint'
_computing_data_collection smart
_computing_data_reduction SAINT
_computing_molecular_graphics 'SHELXP-97 (Sheldrick, 1997)'
_computing_publication_material 'SHELXCIF-97 (Sheldrick, 2000)'
_computing_structure_refinement 'SHELXL-97 (Sheldrick, 1997)'
_computing_structure_solution 'SHELXS-97 (Sheldrick, 1990)'
_diffrn_ambient_temperature 100(2)
_diffrn_detector_area_resol_mean 0
_diffrn_measured_fraction_theta_full 0.996
_diffrn_measured_fraction_theta_max 0.996
_diffrn_measurement_device_type 'BRUKER apex II'
_diffrn_measurement_method '0.5 wide w/ exposures'
_diffrn_radiation_monochromator 'Quazar optics'
_diffrn_radiation_source 'Imus microfocused'
_diffrn_radiation_type MoK\a
_diffrn_radiation_wavelength 0.71073
_diffrn_reflns_av_R_equivalents 0.0360
_diffrn_reflns_av_sigmaI/netI 0.0360
_diffrn_reflns_limit_h_max 8
_diffrn_reflns_limit_h_min -8
_diffrn_reflns_limit_k_max 12
_diffrn_reflns_limit_k_min -12
_diffrn_reflns_limit_l_max 12
_diffrn_reflns_limit_l_min -12
_diffrn_reflns_number 8840
_diffrn_reflns_theta_full 27.66
_diffrn_reflns_theta_max 27.66
_diffrn_reflns_theta_min 3.08
_exptl_absorpt_coefficient_mu 24.114
_exptl_absorpt_correction_T_max 0.786
_exptl_absorpt_correction_T_min 0.749
_exptl_absorpt_correction_type numerical
_exptl_absorpt_process_details SHELTXPREP
_exptl_crystal_colour Purple
_exptl_crystal_density_diffrn 6.207
_exptl_crystal_density_meas ?
_exptl_crystal_density_method 'not measured'
_exptl_crystal_description Acicular
_exptl_crystal_F_000 944
_exptl_crystal_size_max 0.075
_exptl_crystal_size_mid 0.010
_exptl_crystal_size_min 0.010
_refine_diff_density_max 1.226
_refine_diff_density_min -1.437
_refine_diff_density_rms 0.295
_refine_ls_extinction_method none
_refine_ls_goodness_of_fit_ref 1.099
_refine_ls_hydrogen_treatment none
_refine_ls_matrix_type full
_refine_ls_number_parameters 190
_refine_ls_number_reflns 2737
_refine_ls_number_restraints 6
_refine_ls_restrained_S_all 1.099
_refine_ls_R_factor_all 0.0208
_refine_ls_R_factor_gt 0.0194
_refine_ls_shift/su_max 0.001
_refine_ls_shift/su_mean 0.000
_refine_ls_structure_factor_coef Fsqd
_refine_ls_weighting_details 'calc w=1/[\s^2^(Fo^2^)+(0.0000P)^2^+1.8011P] where P=(Fo^2^+2Fc^2^)/3'
_refine_ls_weighting_scheme calc
_refine_ls_wR_factor_gt 0.0478
_refine_ls_wR_factor_ref 0.0485
_reflns_number_gt 2611
_reflns_number_total 2737
_reflns_threshold_expression >2sigma(I)
_cod_data_source_file ic501163x_si_002.cif
_cod_data_source_block Er5
_cod_depositor_comments
;
The following automatic conversions were performed:

'_chemical_melting_point' value 'N/A' was changed to '?' - the value
is undefined or not given.

'_symmetry_cell_setting' value
'Triclinic' changed to 'triclinic' according to
/usr/data/users/saulius/crontab/automatic-downloads/rss-feeds/ACS/lib/dictionaries/cif_core.dic
dictionary named 'cif_core.dic' version 2.4.2 from 2011-04-26.

Automatic conversion script
Id: cif_fix_values 2281 2013-09-26 08:29:07Z andrius 

 Adding full bibliography for 4340748--4340769.cif.

The following automatic conversions were performed:

'_exptl_crystal_density_meas' value 'N/A' was changed to '?' - the
value is perceived as not measured.

Automatic conversion script
Id: cif_fix_values 3008 2015-01-20 13:52:24Z robertas 
;
_cod_original_sg_symbol_H-M P-1
_cod_database_code 4340767

loop_
_symmetry_equiv_pos_as_xyz
'x, y, z'
'-x, -y, -z'

loop_
_atom_site_label
_atom_site_type_symbol
_atom_site_fract_x
_atom_site_fract_y
_atom_site_fract_z
_atom_site_U_iso_or_equiv
_atom_site_adp_type
_atom_site_occupancy
_atom_site_symmetry_multiplicity
_atom_site_calc_flag
_atom_site_refinement_flags
Er1 Er 0.13107(3) 0.69581(2) 0.91898(2) 0.00384(6) Uani 1 1 d .
Er2 Er 0.25468(3) 0.47650(2) 1.21907(2) 0.00398(6) Uani 1 1 d .
Te1 Te 0.57235(5) 0.86549(3) 0.63955(3) 0.00514(7) Uani 1 1 d .
Te2 Te 0.12484(5) 0.75409(3) 0.54030(3) 0.00466(8) Uani 1 1 d .
Te3 Te 0.44449(5) 0.19455(3) 0.95798(3) 0.00366(7) Uani 1 1 d .
Te4 Te 0.26554(4) 0.39662(3) 0.71275(3) 0.00413(8) Uani 1 1 d .
S1 S 0.01849(18) 0.95183(12) 1.21699(13) 0.0045(2) Uani 1 1 d .
O1 O 0.4371(5) 0.8204(4) 0.8281(4) 0.0079(7) Uani 1 1 d .
O2 O 0.7743(5) 0.7192(4) 0.6167(4) 0.0073(7) Uani 1 1 d .
O3 O 0.4235(5) 0.7564(4) 0.5400(4) 0.0073(7) Uani 1 1 d .
O4 O 0.0846(5) 0.6237(4) 0.6933(3) 0.0062(7) Uani 1 1 d .
O5 O 0.1766(5) 0.6149(4) 0.4028(4) 0.0085(7) Uani 1 1 d .
O6 O 0.6394(5) 0.3377(3) 0.9397(4) 0.0052(6) Uani 1 1 d .
O7 O 0.2200(5) 0.3087(4) 1.0625(3) 0.0050(6) Uani 1 1 d U
O8 O 0.3959(5) 0.2328(4) 0.7775(3) 0.0057(6) Uani 1 1 d .
O9 O 0.0218(5) 0.4252(4) 0.8670(3) 0.0062(7) Uani 1 1 d .
O10 O 0.4057(5) 0.5278(3) 0.7912(4) 0.0051(6) Uani 1 1 d .
O11 O -0.0842(5) 1.0961(4) 1.2199(4) 0.0103(7) Uani 1 1 d .
O12 O -0.0977(5) 0.8696(4) 1.3409(4) 0.0088(7) Uani 1 1 d .
O13 O 0.0266(5) 0.8788(4) 1.0825(4) 0.0073(7) Uani 1 1 d .
O14 O 0.2314(5) 0.9716(4) 1.2231(4) 0.0111(7) Uani 1 1 d .

loop_
_atom_site_aniso_label
_atom_site_aniso_U_11
_atom_site_aniso_U_22
_atom_site_aniso_U_33
_atom_site_aniso_U_23
_atom_site_aniso_U_13
_atom_site_aniso_U_12
Er1 0.00282(11) 0.00513(11) 0.00366(11) -0.00021(8) -0.00108(8) -0.00017(8)
Er2 0.00347(11) 0.00470(11) 0.00397(11) -0.00025(8) -0.00136(8) -0.00061(8)
Te1 0.00465(15) 0.00614(15) 0.00460(15) 0.00080(11) -0.00135(12) -0.00007(11)
Te2 0.00531(15) 0.00487(15) 0.00398(15) 0.00011(11) -0.00163(11) -0.00038(11)
Te3 0.00295(14) 0.00372(15) 0.00421(14) -0.00064(11) -0.00091(11) 0.00011(11)
Te4 0.00354(15) 0.00527(15) 0.00359(15) -0.00080(11) -0.00106(11) -0.00006(11)
S1 0.0041(5) 0.0036(5) 0.0060(5) -0.0006(4) -0.0018(4) -0.0007(4)
O1 0.0055(16) 0.0123(18) 0.0061(16) 0.0032(13) -0.0018(13) -0.0029(13)
O2 0.0052(16) 0.0080(17) 0.0086(17) 0.0022(13) -0.0018(13) 0.0016(13)
O3 0.0056(16) 0.0121(18) 0.0053(16) -0.0026(13) -0.0034(13) 0.0014(13)
O4 0.0059(16) 0.0071(16) 0.0056(16) 0.0036(13) -0.0016(13) -0.0012(13)
O5 0.0112(18) 0.0074(17) 0.0056(16) -0.0029(13) -0.0005(14) 0.0009(14)
O6 0.0035(15) 0.0043(16) 0.0086(16) -0.0011(13) -0.0030(13) -0.0008(12)
O7 0.0045(10) 0.0049(10) 0.0050(10) -0.0007(8) -0.0006(8) 0.0016(8)
O8 0.0048(15) 0.0094(17) 0.0036(16) -0.0003(12) -0.0023(13) 0.0006(13)
O9 0.0045(16) 0.0086(17) 0.0045(16) 0.0007(13) 0.0000(13) -0.0001(13)
O10 0.0041(16) 0.0049(16) 0.0067(16) -0.0001(13) -0.0023(13) 0.0010(12)
O11 0.0144(18) 0.0072(17) 0.0089(17) -0.0006(14) -0.0031(14) 0.0039(14)
O12 0.0071(16) 0.0108(17) 0.0076(17) 0.0046(14) -0.0004(13) -0.0050(13)
O13 0.0113(17) 0.0052(16) 0.0055(16) 0.0001(13) -0.0029(14) 0.0000(13)
O14 0.0046(17) 0.0130(19) 0.0156(19) -0.0045(15) -0.0029(14) 0.0000(14)

loop_
_atom_type_symbol
_atom_type_description
_atom_type_scat_dispersion_real
_atom_type_scat_dispersion_imag
_atom_type_scat_source
O O 0.0106 0.0060 'International Tables Vol C Tables 4.2.6.8 and 6.1.1.4'
S S 0.1246 0.1234 'International Tables Vol C Tables 4.2.6.8 and 6.1.1.4'
Te Te -0.5308 1.6751 'International Tables Vol C Tables 4.2.6.8 and 6.1.1.4'
Er Er -0.2586 4.9576 'International Tables Vol C Tables 4.2.6.8 and 6.1.1.4'

loop_
_geom_angle_atom_site_label_1
_geom_angle_atom_site_label_2
_geom_angle_atom_site_label_3
_geom_angle
_geom_angle_site_symmetry_1
_geom_angle_site_symmetry_3
O13 Er1 O1 86.73(12) . .
O13 Er1 O7 83.28(12) . 2_567
O1 Er1 O7 145.18(12) . 2_567
O13 Er1 O9 76.47(12) . 2_567
O1 Er1 O9 134.27(11) . 2_567
O7 Er1 O9 75.15(11) 2_567 2_567
O13 Er1 O6 78.01(12) . 2_667
O1 Er1 O6 67.79(11) . 2_667
O7 Er1 O6 140.87(11) 2_567 2_667
O9 Er1 O6 67.23(11) 2_567 2_667
O13 Er1 O10 147.89(11) . .
O1 Er1 O10 70.60(12) . .
O7 Er1 O10 128.15(11) 2_567 .
O9 Er1 O10 102.98(11) 2_567 .
O6 Er1 O10 72.54(11) 2_667 .
O13 Er1 O11 75.58(12) . 2_577
O1 Er1 O11 68.21(12) . 2_577
O7 Er1 O11 76.99(12) 2_567 2_577
O9 Er1 O11 142.36(12) 2_567 2_577
O6 Er1 O11 129.30(12) 2_667 2_577
O10 Er1 O11 114.10(11) . 2_577
O13 Er1 O4 138.59(11) . .
O1 Er1 O4 97.94(11) . .
O7 Er1 O4 69.55(11) 2_567 .
O9 Er1 O4 122.71(11) 2_567 .
O6 Er1 O4 141.66(11) 2_667 .
O10 Er1 O4 69.13(11) . .
O11 Er1 O4 68.40(11) 2_577 .
O13 Er1 O9 140.27(11) . .
O1 Er1 O9 131.86(11) . .
O7 Er1 O9 69.31(10) 2_567 .
O9 Er1 O9 69.21(12) 2_567 .
O6 Er1 O9 105.40(10) 2_667 .
O10 Er1 O9 62.37(10) . .
O11 Er1 O9 122.49(11) 2_577 .
O4 Er1 O9 56.80(10) . .
O13 Er1 Te4 172.72(8) . .
O1 Er1 Te4 98.12(9) . .
O7 Er1 Te4 95.58(8) 2_567 .
O9 Er1 Te4 96.28(9) 2_567 .
O6 Er1 Te4 98.73(8) 2_667 .
O10 Er1 Te4 32.57(8) . .
O11 Er1 Te4 111.23(9) 2_577 .
O4 Er1 Te4 46.33(8) . .
O9 Er1 Te4 34.04(7) . .
O13 Er1 Er2 119.10(9) . 2_567
O1 Er1 Er2 137.69(8) . 2_567
O7 Er1 Er2 35.87(8) 2_567 2_567
O9 Er1 Er2 86.55(8) 2_567 2_567
O6 Er1 Er2 145.14(8) 2_667 2_567
O10 Er1 Er2 92.70(8) . 2_567
O11 Er1 Er2 85.49(8) 2_577 2_567
O4 Er1 Er2 40.23(8) . 2_567
O9 Er1 Er2 41.35(7) . 2_567
Te4 Er1 Er2 60.309(14) . 2_567
O13 Er1 Er2 86.33(8) . .
O1 Er1 Er2 100.87(8) . .
O7 Er1 Er2 111.62(8) 2_567 .
O9 Er1 Er2 36.88(8) 2_567 .
O6 Er1 Er2 33.84(8) 2_667 .
O10 Er1 Er2 76.39(8) . .
O11 Er1 Er2 159.12(8) 2_577 .
O4 Er1 Er2 132.10(8) . .
O9 Er1 Er2 78.22(7) . .
Te4 Er1 Er2 87.42(2) . .
Er2 Er1 Er2 112.856(14) 2_567 .
O5 Er2 O7 159.62(13) 1_556 .
O5 Er2 O10 91.35(12) 1_556 2_667
O7 Er2 O10 106.64(12) . 2_667
O5 Er2 O6 94.18(13) 1_556 2_667
O7 Er2 O6 97.70(12) . 2_667
O10 Er2 O6 81.89(11) 2_667 2_667
O5 Er2 O2 86.03(13) 1_556 2_667
O7 Er2 O2 86.10(12) . 2_667
O10 Er2 O2 84.98(11) 2_667 2_667
O6 Er2 O2 166.87(11) 2_667 2_667
O5 Er2 O4 88.44(12) 1_556 2_567
O7 Er2 O4 71.21(12) . 2_567
O10 Er2 O4 149.71(11) 2_667 2_567
O6 Er2 O4 128.34(11) 2_667 2_567
O2 Er2 O4 64.78(11) 2_667 2_567
O5 Er2 O9 93.56(12) 1_556 2_567
O7 Er2 O9 76.05(11) . 2_567
O10 Er2 O9 148.97(11) 2_667 2_567
O6 Er2 O9 67.21(11) 2_667 2_567
O2 Er2 O9 125.91(11) 2_667 2_567
O4 Er2 O9 61.14(11) 2_567 2_567
O5 Er2 Te4 71.30(9) 1_556 2_567
O7 Er2 Te4 92.31(8) . 2_567
O10 Er2 Te4 159.95(8) 2_667 2_567
O6 Er2 Te4 89.24(8) 2_667 2_567
O2 Er2 Te4 103.21(8) 2_667 2_567
O4 Er2 Te4 43.27(8) 2_567 2_567
O9 Er2 Te4 29.99(8) 2_567 2_567
O5 Er2 Te3 166.76(9) 1_556 .
O7 Er2 Te3 26.26(8) . .
O10 Er2 Te3 80.39(8) 2_667 .
O6 Er2 Te3 94.87(9) 2_667 .
O2 Er2 Te3 82.96(9) 2_667 .
O4 Er2 Te3 93.50(8) 2_567 .
O9 Er2 Te3 98.85(8) 2_567 .
Te4 Er2 Te3 118.452(10) 2_567 .
O5 Er2 Er1 123.76(9) 1_556 2_567
O7 Er2 Er1 37.33(8) . 2_567
O10 Er2 Er1 143.90(8) 2_667 2_567
O6 Er2 Er1 101.61(8) 2_667 2_567
O2 Er2 Er1 89.06(8) 2_667 2_567
O4 Er2 Er1 40.65(8) 2_567 2_567
O9 Er2 Er1 47.62(8) 2_567 2_567
Te4 Er2 Er1 55.559(15) 2_567 2_567
Te3 Er2 Er1 63.535(15) . 2_567
O5 Er2 Er1 106.34(9) 1_556 .
O7 Er2 Er1 75.32(8) . .
O10 Er2 Er1 114.29(8) 2_667 .
O6 Er2 Er1 35.39(8) 2_667 .
O2 Er2 Er1 156.20(8) 2_667 .
O4 Er2 Er1 94.73(8) 2_567 .
O9 Er2 Er1 35.31(8) 2_567 .
Te4 Er2 Er1 63.571(11) 2_567 .
Te3 Er2 Er1 86.57(2) . .
Er1 Er2 Er1 67.144(14) 2_567 .
O1 Te1 O2 94.49(15) . .
O1 Te1 O3 101.90(15) . .
O2 Te1 O3 92.02(15) . .
O5 Te2 O4 95.17(15) . .
O5 Te2 O3 93.08(15) . .
O4 Te2 O3 85.92(14) . .
O5 Te2 O2 94.37(14) . 1_455
O4 Te2 O2 75.24(13) . 1_455
O3 Te2 O2 160.28(13) . 1_455
O6 Te3 O7 95.27(15) . .
O6 Te3 O8 95.38(14) . .
O7 Te3 O8 94.23(14) . .
O6 Te3 O1 73.38(13) . 2_667
O7 Te3 O1 88.61(13) . 2_667
O8 Te3 O1 168.64(12) . 2_667
O6 Te3 Er2 68.73(10) . .
O7 Te3 Er2 32.35(10) . .
O8 Te3 Er2 113.94(10) . .
O1 Te3 Er2 64.10(8) 2_667 .
O10 Te4 O9 91.11(14) . .
O10 Te4 O8 92.13(14) . .
O9 Te4 O8 101.73(14) . .
O10 Te4 O4 78.41(13) . .
O9 Te4 O4 67.88(13) . .
O8 Te4 O4 165.50(12) . .
O10 Te4 Er1 44.68(10) . .
O9 Te4 Er1 53.65(10) . .
O8 Te4 Er1 119.88(10) . .
O4 Te4 Er1 46.00(8) . .
O10 Te4 Er2 108.55(10) . 2_567
O9 Te4 Er2 40.04(10) . 2_567
O8 Te4 Er2 134.28(10) . 2_567
O4 Te4 Er2 42.51(8) . 2_567
Er1 Te4 Er2 64.132(9) . 2_567
O12 S1 O13 111.7(2) . .
O12 S1 O14 109.5(2) . .
O13 S1 O14 109.3(2) . .
O12 S1 O11 108.9(2) . .
O13 S1 O11 108.4(2) . .
O14 S1 O11 109.0(2) . .
Te1 O1 Er1 128.30(17) . .
Te1 O1 Te3 132.27(16) . 2_667
Er1 O1 Te3 97.38(12) . 2_667
Te1 O2 Te2 124.81(17) . 1_655
Te1 O2 Er2 123.04(16) . 2_667
Te2 O2 Er2 102.30(12) 1_655 2_667
Te1 O3 Te2 134.45(19) . .
Te2 O4 Er2 116.18(15) . 2_567
Te2 O4 Te4 130.60(16) . .
Er2 O4 Te4 94.23(11) 2_567 .
Te2 O4 Er1 121.46(16) . .
Er2 O4 Er1 99.12(12) 2_567 .
Te4 O4 Er1 87.67(10) . .
Te2 O5 Er2 171.5(2) . 1_554
Te3 O6 Er2 133.01(16) . 2_667
Te3 O6 Er1 115.31(15) . 2_667
Er2 O6 Er1 110.76(13) 2_667 2_667
Te3 O7 Er2 121.39(16) . .
Te3 O7 Er1 131.62(17) . 2_567
Er2 O7 Er1 106.81(13) . 2_567
Te3 O8 Te4 131.24(18) . .
Te4 O9 Er1 134.91(17) . 2_567
Te4 O9 Er2 109.97(14) . 2_567
Er1 O9 Er2 107.81(12) 2_567 2_567
Te4 O9 Er1 92.31(12) . .
Er1 O9 Er1 110.79(12) 2_567 .
Er2 O9 Er1 91.02(11) 2_567 .
Te4 O10 Er2 128.43(17) . 2_667
Te4 O10 Er1 102.75(14) . .
Er2 O10 Er1 128.73(14) 2_667 .
S1 O11 Er1 145.9(2) . 2_577
S1 O13 Er1 152.9(2) . .

loop_
_geom_bond_atom_site_label_1
_geom_bond_atom_site_label_2
_geom_bond_distance
_geom_bond_site_symmetry_2
Er1 O13 2.286(3) .
Er1 O1 2.332(3) .
Er1 O7 2.334(3) 2_567
Er1 O9 2.345(3) 2_567
Er1 O6 2.393(3) 2_667
Er1 O10 2.435(3) .
Er1 O11 2.429(3) 2_577
Er1 O4 2.431(3) .
Er1 O9 2.722(3) .
Er1 Te4 3.3774(7) .
Er1 Er2 3.6849(7) 2_567
Er1 Er2 3.8631(8) .
Er2 O5 2.142(3) 1_556
Er2 O7 2.255(3) .
Er2 O10 2.274(3) 2_667
Er2 O6 2.301(3) 2_667
Er2 O2 2.398(3) 2_667
Er2 O4 2.410(3) 2_567
Er2 O9 2.435(3) 2_567
Er2 Te4 3.5576(9) 2_567
Er2 Te3 3.5978(8) .
Er2 Er1 3.6850(7) 2_567
Te1 O1 1.857(3) .
Te1 O2 1.868(3) .
Te1 O3 1.910(3) .
Te2 O5 1.820(3) .
Te2 O4 1.887(3) .
Te2 O3 2.025(3) .
Te2 O2 2.299(3) 1_455
Te3 O6 1.865(3) .
Te3 O7 1.865(3) .
Te3 O8 1.931(3) .
Te3 O1 2.470(3) 2_667
Te4 O10 1.864(3) .
Te4 O9 1.892(3) .
Te4 O8 1.939(3) .
Te4 O4 2.445(3) .
Te4 Er2 3.5576(9) 2_567
S1 O12 1.462(3) .
S1 O13 1.473(4) .
S1 O14 1.479(3) .
S1 O11 1.488(4) .
O1 Te3 2.470(3) 2_667
O2 Te2 2.299(3) 1_655
O2 Er2 2.398(3) 2_667
O4 Er2 2.410(3) 2_567
O5 Er2 2.142(3) 1_554
O6 Er2 2.301(3) 2_667
O6 Er1 2.393(3) 2_667
O7 Er1 2.334(3) 2_567
O9 Er1 2.345(3) 2_567
O9 Er2 2.435(3) 2_567
O10 Er2 2.274(3) 2_667
O11 Er1 2.429(3) 2_577

loop_
_geom_torsion_atom_site_label_1
_geom_torsion_atom_site_label_2
_geom_torsion_atom_site_label_3
_geom_torsion_atom_site_label_4
_geom_torsion
_geom_torsion_site_symmetry_1
_geom_torsion_site_symmetry_4
O13 Er1 Er2 O5 -0.20(13) . 1_556
O1 Er1 Er2 O5 85.76(13) . 1_556
O7 Er1 Er2 O5 -81.49(13) 2_567 1_556
O9 Er1 Er2 O5 -72.43(17) 2_567 1_556
O6 Er1 Er2 O5 73.65(17) 2_667 1_556
O10 Er1 Er2 O5 152.52(12) . 1_556
O11 Er1 Er2 O5 29.6(3) 2_577 1_556
O4 Er1 Er2 O5 -162.95(14) . 1_556
O9 Er1 Er2 O5 -143.40(12) . 1_556
Te4 Er1 Er2 O5 -176.47(10) . 1_556
Er2 Er1 Er2 O5 -120.32(10) 2_567 1_556
O13 Er1 Er2 O7 158.71(12) . .
O1 Er1 Er2 O7 -115.33(12) . .
O7 Er1 Er2 O7 77.43(13) 2_567 .
O9 Er1 Er2 O7 86.49(16) 2_567 .
O6 Er1 Er2 O7 -127.44(17) 2_667 .
O10 Er1 Er2 O7 -48.57(12) . .
O11 Er1 Er2 O7 -171.5(2) 2_577 .
O4 Er1 Er2 O7 -4.04(13) . .
O9 Er1 Er2 O7 15.52(11) . .
Te4 Er1 Er2 O7 -17.56(9) . .
Er2 Er1 Er2 O7 38.59(9) 2_567 .
O13 Er1 Er2 O10 -99.37(12) . 2_667
O1 Er1 Er2 O10 -13.41(13) . 2_667
O7 Er1 Er2 O10 179.34(12) 2_567 2_667
O9 Er1 Er2 O10 -171.59(17) 2_567 2_667
O6 Er1 Er2 O10 -25.52(17) 2_667 2_667
O10 Er1 Er2 O10 53.35(15) . 2_667
O11 Er1 Er2 O10 -69.6(3) 2_577 2_667
O4 Er1 Er2 O10 97.88(14) . 2_667
O9 Er1 Er2 O10 117.44(11) . 2_667
Te4 Er1 Er2 O10 84.36(9) . 2_667
Er2 Er1 Er2 O10 140.51(9) 2_567 2_667
O13 Er1 Er2 O6 -73.85(17) . 2_667
O1 Er1 Er2 O6 12.10(17) . 2_667
O7 Er1 Er2 O6 -155.14(17) 2_567 2_667
O9 Er1 Er2 O6 -146.1(2) 2_567 2_667
O10 Er1 Er2 O6 78.87(16) . 2_667
O11 Er1 Er2 O6 -44.1(3) 2_577 2_667
O4 Er1 Er2 O6 123.40(18) . 2_667
O9 Er1 Er2 O6 142.95(16) . 2_667
Te4 Er1 Er2 O6 109.88(14) . 2_667
Er2 Er1 Er2 O6 166.03(14) 2_567 2_667
O13 Er1 Er2 O2 118.9(2) . 2_667
O1 Er1 Er2 O2 -155.2(2) . 2_667
O7 Er1 Er2 O2 37.6(2) 2_567 2_667
O9 Er1 Er2 O2 46.7(2) 2_567 2_667
O6 Er1 Er2 O2 -167.3(3) 2_667 2_667
O10 Er1 Er2 O2 -88.4(2) . 2_667
O11 Er1 Er2 O2 148.7(3) 2_577 2_667
O4 Er1 Er2 O2 -43.9(2) . 2_667
O9 Er1 Er2 O2 -24.3(2) . 2_667
Te4 Er1 Er2 O2 -57.4(2) . 2_667
Er2 Er1 Er2 O2 -1.2(2) 2_567 2_667
O13 Er1 Er2 O4 89.55(12) . 2_567
O1 Er1 Er2 O4 175.51(12) . 2_567
O7 Er1 Er2 O4 8.27(12) 2_567 2_567
O9 Er1 Er2 O4 17.33(16) 2_567 2_567
O6 Er1 Er2 O4 163.41(16) 2_667 2_567
O10 Er1 Er2 O4 -117.73(11) . 2_567
O11 Er1 Er2 O4 119.3(2) 2_577 2_567
O4 Er1 Er2 O4 -73.19(15) . 2_567
O9 Er1 Er2 O4 -53.64(11) . 2_567
Te4 Er1 Er2 O4 -86.71(8) . 2_567
Er2 Er1 Er2 O4 -30.57(8) 2_567 2_567
O13 Er1 Er2 O9 72.22(16) . 2_567
O1 Er1 Er2 O9 158.18(16) . 2_567
O7 Er1 Er2 O9 -9.06(16) 2_567 2_567
O6 Er1 Er2 O9 146.1(2) 2_667 2_567
O10 Er1 Er2 O9 -135.06(16) . 2_567
O11 Er1 Er2 O9 102.0(3) 2_577 2_567
O4 Er1 Er2 O9 -90.52(17) . 2_567
O9 Er1 Er2 O9 -70.97(18) . 2_567
Te4 Er1 Er2 O9 -104.04(14) . 2_567
Er2 Er1 Er2 O9 -47.90(14) 2_567 2_567
O13 Er1 Er2 Te4 58.54(8) . 2_567
O1 Er1 Er2 Te4 144.50(9) . 2_567
O7 Er1 Er2 Te4 -22.75(9) 2_567 2_567
O9 Er1 Er2 Te4 -13.69(14) 2_567 2_567
O6 Er1 Er2 Te4 132.39(14) 2_667 2_567
O10 Er1 Er2 Te4 -148.74(8) . 2_567
O11 Er1 Er2 Te4 88.3(2) 2_577 2_567
O4 Er1 Er2 Te4 -104.21(10) . 2_567
O9 Er1 Er2 Te4 -84.65(7) . 2_567
Te4 Er1 Er2 Te4 -117.729(10) . 2_567
Er2 Er1 Er2 Te4 -61.583(16) 2_567 2_567
O13 Er1 Er2 Te3 -177.22(8) . .
O1 Er1 Er2 Te3 -91.26(9) . .
O7 Er1 Er2 Te3 101.50(9) 2_567 .
O9 Er1 Er2 Te3 110.56(14) 2_567 .
O6 Er1 Er2 Te3 -103.36(14) 2_667 .
O10 Er1 Er2 Te3 -24.50(8) . .
O11 Er1 Er2 Te3 -147.4(2) 2_577 .
O4 Er1 Er2 Te3 20.04(10) . .
O9 Er1 Er2 Te3 39.59(7) . .
Te4 Er1 Er2 Te3 6.517(8) . .
Er2 Er1 Er2 Te3 62.662(15) 2_567 .
O13 Er1 Er2 Er1 120.12(9) . 2_567
O1 Er1 Er2 Er1 -153.92(9) . 2_567
O7 Er1 Er2 Er1 38.84(9) 2_567 2_567
O9 Er1 Er2 Er1 47.90(14) 2_567 2_567
O6 Er1 Er2 Er1 -166.03(14) 2_667 2_567
O10 Er1 Er2 Er1 -87.16(8) . 2_567
O11 Er1 Er2 Er1 149.9(2) 2_577 2_567
O4 Er1 Er2 Er1 -42.62(10) . 2_567
O9 Er1 Er2 Er1 -23.07(7) . 2_567
Te4 Er1 Er2 Er1 -56.145(13) . 2_567
Er2 Er1 Er2 Er1 0.0 2_567 2_567
O5 Er2 Te3 O6 -87.5(4) 1_556 .
O7 Er2 Te3 O6 143.0(2) . .
O10 Er2 Te3 O6 -35.45(13) 2_667 .
O6 Er2 Te3 O6 45.46(17) 2_667 .
O2 Er2 Te3 O6 -121.52(13) 2_667 .
O4 Er2 Te3 O6 174.44(13) 2_567 .
O9 Er2 Te3 O6 113.11(13) 2_567 .
Te4 Er2 Te3 O6 137.24(11) 2_567 .
Er1 Er2 Te3 O6 146.02(10) 2_567 .
Er1 Er2 Te3 O6 79.90(11) . .
O5 Er2 Te3 O7 129.5(4) 1_556 .
O10 Er2 Te3 O7 -178.5(2) 2_667 .
O6 Er2 Te3 O7 -97.6(2) 2_667 .
O2 Er2 Te3 O7 95.5(2) 2_667 .
O4 Er2 Te3 O7 31.4(2) 2_567 .
O9 Er2 Te3 O7 -29.9(2) 2_567 .
Te4 Er2 Te3 O7 -5.77(19) 2_567 .
Er1 Er2 Te3 O7 3.01(19) 2_567 .
Er1 Er2 Te3 O7 -63.11(19) . .
O5 Er2 Te3 O8 -173.9(4) 1_556 .
O7 Er2 Te3 O8 56.6(2) . .
O10 Er2 Te3 O8 -121.85(13) 2_667 .
O6 Er2 Te3 O8 -40.94(13) 2_667 .
O2 Er2 Te3 O8 152.08(13) 2_667 .
O4 Er2 Te3 O8 88.04(13) 2_567 .
O9 Er2 Te3 O8 26.71(13) 2_567 .
Te4 Er2 Te3 O8 50.84(11) 2_567 .
Er1 Er2 Te3 O8 59.62(11) 2_567 .
Er1 Er2 Te3 O8 -6.50(11) . .
O5 Er2 Te3 O1 -6.2(4) 1_556 2_667
O7 Er2 Te3 O1 -135.7(2) . 2_667
O10 Er2 Te3 O1 45.80(12) 2_667 2_667
O6 Er2 Te3 O1 126.71(11) 2_667 2_667
O2 Er2 Te3 O1 -40.27(12) 2_667 2_667
O4 Er2 Te3 O1 -104.31(12) 2_567 2_667
O9 Er2 Te3 O1 -165.64(12) 2_567 2_667
Te4 Er2 Te3 O1 -141.51(9) 2_567 2_667
Er1 Er2 Te3 O1 -132.73(9) 2_567 2_667
Er1 Er2 Te3 O1 161.15(9) . 2_667
O13 Er1 Te4 O10 -99.3(7) . .
O1 Er1 Te4 O10 32.16(16) . .
O7 Er1 Te4 O10 -179.94(17) 2_567 .
O9 Er1 Te4 O10 -104.32(16) 2_567 .
O6 Er1 Te4 O10 -36.47(16) 2_667 .
O11 Er1 Te4 O10 101.87(17) 2_577 .
O4 Er1 Te4 O10 125.41(17) . .
O9 Er1 Te4 O10 -141.11(18) . .
Er2 Er1 Te4 O10 173.29(14) 2_567 .
Er2 Er1 Te4 O10 -68.47(14) . .
O13 Er1 Te4 O9 41.8(7) . .
O1 Er1 Te4 O9 173.26(15) . .
O7 Er1 Te4 O9 -38.83(14) 2_567 .
O9 Er1 Te4 O9 36.79(19) 2_567 .
O6 Er1 Te4 O9 104.64(14) 2_667 .
O10 Er1 Te4 O9 141.11(18) . .
O11 Er1 Te4 O9 -117.03(15) 2_577 .
O4 Er1 Te4 O9 -93.48(16) . .
Er2 Er1 Te4 O9 -45.61(12) 2_567 .
Er2 Er1 Te4 O9 72.64(12) . .
O13 Er1 Te4 O8 -40.7(7) . .
O1 Er1 Te4 O8 90.83(14) . .
O7 Er1 Te4 O8 -121.27(14) 2_567 .
O9 Er1 Te4 O8 -45.65(14) 2_567 .
O6 Er1 Te4 O8 22.20(13) 2_667 .
O10 Er1 Te4 O8 58.67(18) . .
O11 Er1 Te4 O8 160.54(14) 2_577 .
O4 Er1 Te4 O8 -175.92(15) . .
O9 Er1 Te4 O8 -82.44(16) . .
Er2 Er1 Te4 O8 -128.04(11) 2_567 .
Er2 Er1 Te4 O8 -9.79(11) . .
O13 Er1 Te4 O4 135.3(7) . .
O1 Er1 Te4 O4 -93.25(13) . .
O7 Er1 Te4 O4 54.65(13) 2_567 .
O9 Er1 Te4 O4 130.27(13) 2_567 .
O6 Er1 Te4 O4 -161.88(13) 2_667 .
O10 Er1 Te4 O4 -125.41(17) . .
O11 Er1 Te4 O4 -23.54(14) 2_577 .
O9 Er1 Te4 O4 93.48(16) . .
Er2 Er1 Te4 O4 47.88(11) 2_567 .
Er2 Er1 Te4 O4 166.12(11) . .
O13 Er1 Te4 Er2 87.4(7) . 2_567
O1 Er1 Te4 Er2 -141.13(8) . 2_567
O7 Er1 Te4 Er2 6.77(8) 2_567 2_567
O9 Er1 Te4 Er2 82.39(8) 2_567 2_567
O6 Er1 Te4 Er2 150.24(8) 2_667 2_567
O10 Er1 Te4 Er2 -173.29(14) . 2_567
O11 Er1 Te4 Er2 -71.42(9) 2_577 2_567
O4 Er1 Te4 Er2 -47.88(10) . 2_567
O9 Er1 Te4 Er2 45.61(12) . 2_567
Er2 Er1 Te4 Er2 118.248(8) . 2_567
O2 Te1 O1 Er1 -102.4(2) . .
O3 Te1 O1 Er1 -9.4(2) . .
O2 Te1 O1 Te3 57.4(2) . 2_667
O3 Te1 O1 Te3 150.5(2) . 2_667
O13 Er1 O1 Te1 -131.7(2) . .
O7 Er1 O1 Te1 -58.4(3) 2_567 .
O9 Er1 O1 Te1 160.83(17) 2_567 .
O6 Er1 O1 Te1 149.9(3) 2_667 .
O10 Er1 O1 Te1 71.4(2) . .
O11 Er1 O1 Te1 -55.9(2) 2_577 .
O4 Er1 O1 Te1 6.9(2) . .
O9 Er1 O1 Te1 58.8(3) . .
Te4 Er1 O1 Te1 53.8(2) . .
Er2 Er1 O1 Te1 -0.3(3) 2_567 .
Er2 Er1 O1 Te1 142.68(19) . .
O13 Er1 O1 Te3 63.19(12) . 2_667
O7 Er1 O1 Te3 136.49(16) 2_567 2_667
O9 Er1 O1 Te3 -4.3(2) 2_567 2_667
O6 Er1 O1 Te3 -15.20(11) 2_667 2_667
O10 Er1 O1 Te3 -93.67(13) . 2_667
O11 Er1 O1 Te3 138.96(15) 2_577 2_667
O4 Er1 O1 Te3 -158.18(12) . 2_667
O9 Er1 O1 Te3 -106.30(14) . 2_667
Te4 Er1 O1 Te3 -111.36(9) . 2_667
Er2 Er1 O1 Te3 -165.44(3) 2_567 2_667
Er2 Er1 O1 Te3 -22.44(11) . 2_667
O1 Te1 O2 Te2 -125.3(2) . 1_655
O3 Te1 O2 Te2 132.6(2) . 1_655
O1 Te1 O2 Er2 14.4(2) . 2_667
O3 Te1 O2 Er2 -87.7(2) . 2_667
O1 Te1 O3 Te2 60.1(3) . .
O2 Te1 O3 Te2 155.2(3) . .
O5 Te2 O3 Te1 178.2(3) . .
O4 Te2 O3 Te1 -86.9(3) . .
O2 Te2 O3 Te1 -69.8(5) 1_455 .
O5 Te2 O4 Er2 -82.88(18) . 2_567
O3 Te2 O4 Er2 -175.61(18) . 2_567
O2 Te2 O4 Er2 10.28(15) 1_455 2_567
O5 Te2 O4 Te4 39.1(2) . .
O3 Te2 O4 Te4 -53.6(2) . .
O2 Te2 O4 Te4 132.3(2) 1_455 .
O5 Te2 O4 Er1 156.59(18) . .
O3 Te2 O4 Er1 63.86(18) . .
O2 Te2 O4 Er1 -110.25(19) 1_455 .
O10 Te4 O4 Te2 95.0(2) . .
O9 Te4 O4 Te2 -169.0(3) . .
O8 Te4 O4 Te2 145.1(4) . .
Er1 Te4 O4 Te2 130.8(3) . .
Er2 Te4 O4 Te2 -130.2(3) 2_567 .
O10 Te4 O4 Er2 -134.78(14) . 2_567
O9 Te4 O4 Er2 -38.77(12) . 2_567
O8 Te4 O4 Er2 -84.7(5) . 2_567
Er1 Te4 O4 Er2 -98.98(12) . 2_567
O10 Te4 O4 Er1 -35.80(12) . .
O9 Te4 O4 Er1 60.21(12) . .
O8 Te4 O4 Er1 14.3(5) . .
Er2 Te4 O4 Er1 98.98(12) 2_567 .
O13 Er1 O4 Te2 50.1(3) . .
O1 Er1 O4 Te2 -43.95(19) . .
O7 Er1 O4 Te2 102.42(19) 2_567 .
O9 Er1 O4 Te2 158.05(15) 2_567 .
O6 Er1 O4 Te2 -107.9(2) 2_667 .
O10 Er1 O4 Te2 -109.6(2) . .
O11 Er1 O4 Te2 18.77(16) 2_577 .
O9 Er1 O4 Te2 -179.5(2) . .
Te4 Er1 O4 Te2 -137.6(2) . .
Er2 Er1 O4 Te2 128.5(2) 2_567 .
Er2 Er1 O4 Te2 -156.45(11) . .
O13 Er1 O4 Er2 -78.34(19) . 2_567
O1 Er1 O4 Er2 -172.42(12) . 2_567
O7 Er1 O4 Er2 -26.05(11) 2_567 2_567
O9 Er1 O4 Er2 29.57(17) 2_567 2_567
O6 Er1 O4 Er2 123.61(15) 2_667 2_567
O10 Er1 O4 Er2 121.91(14) . 2_567
O11 Er1 O4 Er2 -109.70(14) 2_577 2_567
O9 Er1 O4 Er2 52.02(11) . 2_567
Te4 Er1 O4 Er2 93.91(12) . 2_567
Er2 Er1 O4 Er2 75.07(13) . 2_567
O13 Er1 O4 Te4 -172.25(13) . .
O1 Er1 O4 Te4 93.67(11) . .
O7 Er1 O4 Te4 -119.96(12) 2_567 .
O9 Er1 O4 Te4 -64.33(14) 2_567 .
O6 Er1 O4 Te4 29.7(2) 2_667 .
O10 Er1 O4 Te4 28.01(9) . .
O11 Er1 O4 Te4 156.39(13) 2_577 .
O9 Er1 O4 Te4 -41.89(10) . .
Er2 Er1 O4 Te4 -93.91(12) 2_567 .
Er2 Er1 O4 Te4 -18.84(14) . .
O4 Te2 O5 Er2 -165.5(13) . 1_554
O3 Te2 O5 Er2 -79.3(13) . 1_554
O2 Te2 O5 Er2 118.9(13) 1_455 1_554
O7 Te3 O6 Er2 -84.9(2) . 2_667
O8 Te3 O6 Er2 9.8(2) . 2_667
O1 Te3 O6 Er2 -171.9(3) 2_667 2_667
Er2 Te3 O6 Er2 -103.8(2) . 2_667
O7 Te3 O6 Er1 107.29(17) . 2_667
O8 Te3 O6 Er1 -157.94(16) . 2_667
O1 Te3 O6 Er1 20.33(14) 2_667 2_667
Er2 Te3 O6 Er1 88.43(14) . 2_667
O6 Te3 O7 Er2 -34.27(19) . .
O8 Te3 O7 Er2 -130.08(18) . .
O1 Te3 O7 Er2 38.90(17) 2_667 .
O6 Te3 O7 Er1 151.4(2) . 2_567
O8 Te3 O7 Er1 55.6(2) . 2_567
O1 Te3 O7 Er1 -135.4(2) 2_667 2_567
Er2 Te3 O7 Er1 -174.3(4) . 2_567
O5 Er2 O7 Te3 -149.5(3) 1_556 .
O10 Er2 O7 Te3 1.6(2) 2_667 .
O6 Er2 O7 Te3 85.38(19) 2_667 .
O2 Er2 O7 Te3 -81.98(18) 2_667 .
O4 Er2 O7 Te3 -146.7(2) 2_567 .
O9 Er2 O7 Te3 149.5(2) 2_567 .
Te4 Er2 O7 Te3 174.93(16) 2_567 .
Er1 Er2 O7 Te3 -175.6(3) 2_567 .
Er1 Er2 O7 Te3 113.03(18) . .
O5 Er2 O7 Er1 26.1(4) 1_556 2_567
O10 Er2 O7 Er1 177.14(11) 2_667 2_567
O6 Er2 O7 Er1 -99.07(13) 2_667 2_567
O2 Er2 O7 Er1 93.57(13) 2_667 2_567
O4 Er2 O7 Er1 28.91(12) 2_567 2_567
O9 Er2 O7 Er1 -34.94(12) 2_567 2_567
Te4 Er2 O7 Er1 -9.52(11) 2_567 2_567
Te3 Er2 O7 Er1 175.6(3) . 2_567
Er1 Er2 O7 Er1 -71.41(10) . 2_567
O6 Te3 O8 Te4 -68.5(2) . .
O7 Te3 O8 Te4 27.3(2) . .
O1 Te3 O8 Te4 -76.9(7) 2_667 .
Er2 Te3 O8 Te4 0.6(3) . .
O10 Te4 O8 Te3 44.5(2) . .
O9 Te4 O8 Te3 -47.1(2) . .
O4 Te4 O8 Te3 -4.2(6) . .
Er1 Te4 O8 Te3 7.6(3) . .
Er2 Te4 O8 Te3 -74.2(3) 2_567 .
O10 Te4 O9 Er1 -96.6(2) . 2_567
O8 Te4 O9 Er1 -4.2(3) . 2_567
O4 Te4 O9 Er1 -173.6(3) . 2_567
Er1 Te4 O9 Er1 -122.8(3) . 2_567
Er2 Te4 O9 Er1 145.3(3) 2_567 2_567
O10 Te4 O9 Er2 118.14(15) . 2_567
O8 Te4 O9 Er2 -149.46(14) . 2_567
O4 Te4 O9 Er2 41.13(12) . 2_567
Er1 Te4 O9 Er2 91.93(14) . 2_567
O10 Te4 O9 Er1 26.20(12) . .
O8 Te4 O9 Er1 118.61(12) . .
O4 Te4 O9 Er1 -50.81(10) . .
Er2 Te4 O9 Er1 -91.93(14) 2_567 .
O13 Er1 O9 Te4 -172.41(13) . .
O1 Er1 O9 Te4 -8.97(19) . .
O7 Er1 O9 Te4 138.15(14) 2_567 .
O9 Er1 O9 Te4 -140.46(19) 2_567 .
O6 Er1 O9 Te4 -82.73(13) 2_667 .
O10 Er1 O9 Te4 -22.43(11) . .
O11 Er1 O9 Te4 79.87(15) 2_577 .
O4 Er1 O9 Te4 59.64(12) . .
Er2 Er1 O9 Te4 110.04(14) 2_567 .
Er2 Er1 O9 Te4 -103.09(10) . .
O13 Er1 O9 Er1 -32.0(2) . 2_567
O1 Er1 O9 Er1 131.49(14) . 2_567
O7 Er1 O9 Er1 -81.39(14) 2_567 2_567
O9 Er1 O9 Er1 0.0 2_567 2_567
O6 Er1 O9 Er1 57.73(15) 2_667 2_567
O10 Er1 O9 Er1 118.03(15) . 2_567
O11 Er1 O9 Er1 -139.67(13) 2_577 2_567
O4 Er1 O9 Er1 -159.90(17) . 2_567
Te4 Er1 O9 Er1 140.46(19) . 2_567
Er2 Er1 O9 Er1 -109.51(15) 2_567 2_567
Er2 Er1 O9 Er1 37.36(10) . 2_567
O13 Er1 O9 Er2 77.55(18) . 2_567
O1 Er1 O9 Er2 -119.01(13) . 2_567
O7 Er1 O9 Er2 28.12(10) 2_567 2_567
O9 Er1 O9 Er2 109.51(15) 2_567 2_567
O6 Er1 O9 Er2 167.23(10) 2_667 2_567
O10 Er1 O9 Er2 -132.47(13) . 2_567
O11 Er1 O9 Er2 -30.17(15) 2_577 2_567
O4 Er1 O9 Er2 -50.39(11) . 2_567
Te4 Er1 O9 Er2 -110.04(14) . 2_567
Er2 Er1 O9 Er2 146.87(9) . 2_567
O9 Te4 O10 Er2 146.3(2) . 2_667
O8 Te4 O10 Er2 44.5(2) . 2_667
O4 Te4 O10 Er2 -146.6(2) . 2_667
Er1 Te4 O10 Er2 176.7(3) . 2_667
Er2 Te4 O10 Er2 -176.96(15) 2_567 2_667
O9 Te4 O10 Er1 -30.38(14) . .
O8 Te4 O10 Er1 -132.17(14) . .
O4 Te4 O10 Er1 36.76(11) . .
Er2 Te4 O10 Er1 6.37(13) 2_567 .
O13 Er1 O10 Te4 166.40(16) . .
O1 Er1 O10 Te4 -146.04(16) . .
O7 Er1 O10 Te4 0.1(2) 2_567 .
O9 Er1 O10 Te4 81.25(15) 2_567 .
O6 Er1 O10 Te4 141.98(16) 2_667 .
O11 Er1 O10 Te4 -92.09(15) 2_577 .
O4 Er1 O10 Te4 -39.12(13) . .
O9 Er1 O10 Te4 23.37(11) . .
Er2 Er1 O10 Te4 -5.83(12) 2_567 .
Er2 Er1 O10 Te4 107.04(13) . .
O13 Er1 O10 Er2 -10.3(3) . 2_667
O1 Er1 O10 Er2 37.31(17) . 2_667
O7 Er1 O10 Er2 -176.58(14) 2_567 2_667
O9 Er1 O10 Er2 -95.41(18) 2_567 2_667
O6 Er1 O10 Er2 -34.67(17) 2_667 2_667
O11 Er1 O10 Er2 91.25(19) 2_577 2_667
O4 Er1 O10 Er2 144.2(2) . 2_667
O9 Er1 O10 Er2 -153.3(2) . 2_667
Te4 Er1 O10 Er2 -176.7(3) . 2_667
Er2 Er1 O10 Er2 177.51(16) 2_567 2_667
Er2 Er1 O10 Er2 -69.62(16) . 2_667
O12 S1 O11 Er1 -158.1(3) . 2_577
O13 S1 O11 Er1 -36.4(4) . 2_577
O14 S1 O11 Er1 82.5(4) . 2_577
O12 S1 O13 Er1 -68.1(5) . .
O14 S1 O13 Er1 53.2(5) . .
O11 S1 O13 Er1 171.9(4) . .
O1 Er1 O13 S1 -83.3(5) . .
O7 Er1 O13 S1 130.1(5) 2_567 .
O9 Er1 O13 S1 53.8(5) 2_567 .
O6 Er1 O13 S1 -15.3(5) 2_667 .
O10 Er1 O13 S1 -39.1(6) . .
O11 Er1 O13 S1 -151.6(5) 2_577 .
O4 Er1 O13 S1 178.4(4) . .
O9 Er1 O13 S1 84.4(5) . .
Te4 Er1 O13 S1 48.7(10) . .
Er2 Er1 O13 S1 132.0(4) 2_567 .
Er2 Er1 O13 S1 17.8(5) . .
